data_7250054
loop_
_publ_author_name
'\/Lastawiecka, El\.zbieta'
'Matysiak, Joanna'
'Stankevi\<c, Marek'
'Kozio\/l, Anna'
'Dyk, Konrad'
'Kami\'nski, Daniel Michael'

_publ_section_title
;
 Rationalization of thermal properties of some polycyclic organophosphorus
 compounds by structural and QSPR analyses
;
_journal_name_full 'Physical Chemistry Chemical Physics'
_journal_paper_doi 10.1039/D4CP04571H
_journal_year 2025
_chemical_formula_sum 'C14 H26 O2 P2'
_chemical_formula_weight 288.29
_chemical_melting_point 680
_chemical_name_systematic
;
5,10-trans-dimethyl-trans-tetradecahydrophosphanthrene 5,10-dioxide 
;
_space_group_crystal_system triclinic
_space_group_IT_number 2
_space_group_name_Hall '-P 1'
_space_group_name_H-M_alt 'P -1'
_atom_sites_solution_hydrogens geom
_atom_sites_solution_primary direct
_audit_creation_method SHELXL-2018/3
_audit_update_record
;
2024-12-03 deposited with the CCDC.	2025-02-28 downloaded from the CCDC.
;
_cell_angle_alpha 83.62(2)
_cell_angle_beta 86.36(2)
_cell_angle_gamma 72.90(2)
_cell_formula_units_Z 1
_cell_length_a 5.648(1)
_cell_length_b 7.599(2)
_cell_length_c 9.119(2)
_cell_measurement_reflns_used 1318
_cell_measurement_temperature 290.2(7)
_cell_measurement_theta_max 75.4060
_cell_measurement_theta_min 4.8540
_cell_volume 371.57(15)
_computing_cell_refinement 'CrysAlisPro 1.171.38.46 (Rigaku OD, 2015)'
_computing_data_collection 'CrysAlisPro 1.171.38.46 (Rigaku OD, 2015)'
_computing_data_reduction 'CrysAlisPro 1.171.38.46 (Rigaku OD, 2015)'
_computing_structure_refinement 'SHELXL-2018/3 (Sheldrick, 2018)'
_computing_structure_solution SHELXT
_diffrn_ambient_environment air
_diffrn_ambient_temperature 290.2(7)
_diffrn_detector 'CCD plate'
_diffrn_detector_area_resol_mean 5.2763
_diffrn_detector_type AtlasS2
_diffrn_measured_fraction_theta_full 0.984
_diffrn_measured_fraction_theta_max 0.940
_diffrn_measurement_device 'four-circle diffractometer'
_diffrn_measurement_device_type 'SuperNova, Single source at offset, AtlasS2'
_diffrn_radiation_monochromator mirror
_diffrn_radiation_probe x-ray
_diffrn_radiation_type 'Cu K\a'
_diffrn_radiation_wavelength 1.54184
_diffrn_reflns_av_R_equivalents 0.0374
_diffrn_reflns_av_unetI/netI 0.0501
_diffrn_reflns_Laue_measured_fraction_full 0.984
_diffrn_reflns_Laue_measured_fraction_max 0.940
_diffrn_reflns_limit_h_max 5
_diffrn_reflns_limit_h_min -7
_diffrn_reflns_limit_k_max 9
_diffrn_reflns_limit_k_min -9
_diffrn_reflns_limit_l_max 10
_diffrn_reflns_limit_l_min -11
_diffrn_reflns_number 2234
_diffrn_reflns_point_group_measured_fraction_full 0.984
_diffrn_reflns_point_group_measured_fraction_max 0.940
_diffrn_reflns_theta_full 67.684
_diffrn_reflns_theta_max 75.849
_diffrn_reflns_theta_min 4.882
_diffrn_source 'micro-focus sealed X-ray tube'
_diffrn_source_type 'SuperNova (Cu) X-ray Source'
_exptl_absorpt_coefficient_mu 2.595
_exptl_absorpt_correction_T_max 1.00000
_exptl_absorpt_correction_T_min 0.75954
_exptl_absorpt_correction_type multi-scan
_exptl_absorpt_process_details
;
CrysAlisPro 1.171.38.46 (Rigaku Oxford Diffraction, 2015)
Empirical absorption correction using spherical harmonics,
 implemented in SCALE3 ABSPACK scaling algorithm.
;
_exptl_crystal_colour colorless
_exptl_crystal_density_diffrn 1.288
_exptl_crystal_density_meas ?
_exptl_crystal_description prism
_exptl_crystal_F_000 156
_exptl_crystal_size_max 0.2
_exptl_crystal_size_mid 0.12
_exptl_crystal_size_min 0.1
_refine_diff_density_max 0.856
_refine_diff_density_min -0.541
_refine_diff_density_rms 0.100
_refine_ls_extinction_method none
_refine_ls_goodness_of_fit_ref 1.119
_refine_ls_hydrogen_treatment constr
_refine_ls_matrix_type full
_refine_ls_number_parameters 83
_refine_ls_number_reflns 1462
_refine_ls_number_restraints 0
_refine_ls_restrained_S_all 1.119
_refine_ls_R_factor_all 0.0760
_refine_ls_R_factor_gt 0.0604
_refine_ls_shift/su_max 0.000
_refine_ls_shift/su_mean 0.000
_refine_ls_structure_factor_coef Fsqd
_refine_ls_weighting_details 'w=1/[\s^2^(Fo^2^)+(0.1193P)^2^+0.2415P] where P=(Fo^2^+2Fc^2^)/3'
_refine_ls_weighting_scheme calc
_refine_ls_wR_factor_gt 0.1538
_refine_ls_wR_factor_ref 0.2053
_reflns_Friedel_coverage 0.000
_reflns_number_gt 1266
_reflns_number_total 1462
_reflns_threshold_expression 'I > 2\s(I)'
_cod_data_source_file d4cp04571h2.cif
_cod_data_source_block 1B
_cod_depositor_comments
;
The following automatic conversions were performed:

data item '_exptl_crystal_density_meas' value 'none' was changed to
'?' -- the value is perceived as not measured.

Automatic conversion script
Id: cif_fix_values 8170 2020-07-09 18:12:32Z antanas 
;
_cod_database_code 7250054
_shelx_shelxl_version_number 2018/3
_shelx_space_group_comment
;
The symmetry employed for this shelxl refinement is uniquely defined
by the following loop, which should always be used as a source of
symmetry information in preference to the above space-group names.
They are only intended as comments.
;

loop_
_space_group_symop_operation_xyz
'x, y, z'
'-x, -y, -z'

loop_
_atom_site_label
_atom_site_type_symbol
_atom_site_fract_x
_atom_site_fract_y
_atom_site_fract_z
_atom_site_U_iso_or_equiv
_atom_site_adp_type
_atom_site_occupancy
_atom_site_site_symmetry_order
_atom_site_calc_flag
_atom_site_refinement_flags_posn
_atom_site_refinement_flags_adp
_atom_site_refinement_flags_occupancy
_atom_site_disorder_assembly
_atom_site_disorder_group
C1 C 0.3383(6) 0.6346(4) 0.3650(4) 0.0367(7) Uani 1 1 d . . . . .
H1 H 0.270954 0.542011 0.330431 0.044 Uiso 1 1 calc R U . . .
C2 C 0.6243(6) 0.5653(5) 0.3429(4) 0.0373(7) Uani 1 1 d . . . . .
H2 H 0.692901 0.655803 0.379698 0.045 Uiso 1 1 calc R U . . .
C3 C 0.6983(8) 0.5572(7) 0.1778(4) 0.0547(10) Uani 1 1 d . . . . .
H3A H 0.877484 0.523437 0.166102 0.066 Uiso 1 1 calc R U . . .
H3B H 0.642348 0.462506 0.139858 0.066 Uiso 1 1 calc R U . . .
C4 C 0.5866(9) 0.7423(7) 0.0888(5) 0.0642(12) Uani 1 1 d . . . . .
H4A H 0.652925 0.835189 0.121139 0.077 Uiso 1 1 calc R U . . .
H4B H 0.632177 0.731261 -0.014813 0.077 Uiso 1 1 calc R U . . .
C5 C 0.3061(9) 0.8030(7) 0.1081(5) 0.0634(12) Uani 1 1 d . . . . .
H5A H 0.238911 0.714431 0.069496 0.076 Uiso 1 1 calc R U . . .
H5B H 0.239388 0.922217 0.052600 0.076 Uiso 1 1 calc R U . . .
C6 C 0.2281(7) 0.8172(5) 0.2706(4) 0.0495(9) Uani 1 1 d . . . . .
H6A H 0.048779 0.851174 0.280501 0.059 Uiso 1 1 calc R U . . .
H6B H 0.282407 0.914087 0.306421 0.059 Uiso 1 1 calc R U . . .
C7 C 0.3603(6) 0.8252(5) 0.6226(5) 0.0462(9) Uani 1 1 d . . . . .
H7A H 0.294447 0.943443 0.567980 0.069 Uiso 1 1 calc R U . . .
H7B H 0.537457 0.785990 0.609384 0.069 Uiso 1 1 calc R U . . .
H7C H 0.317035 0.834978 0.725514 0.069 Uiso 1 1 calc R U . . .
O1 O -0.0429(4) 0.7140(4) 0.5732(3) 0.0476(7) Uani 1 1 d . . . . .
P1 P 0.23308(13) 0.65883(10) 0.55699(9) 0.0357(4) Uani 1 1 d . . . . .

loop_
_atom_site_aniso_label
_atom_site_aniso_U_11
_atom_site_aniso_U_22
_atom_site_aniso_U_33
_atom_site_aniso_U_23
_atom_site_aniso_U_13
_atom_site_aniso_U_12
C1 0.0304(16) 0.0305(15) 0.0469(17) -0.0022(13) -0.0067(13) -0.0045(13)
C2 0.0283(15) 0.0375(16) 0.0457(17) -0.0026(13) -0.0022(12) -0.0094(13)
C3 0.047(2) 0.065(3) 0.049(2) -0.0018(18) 0.0027(16) -0.0149(19)
C4 0.064(3) 0.075(3) 0.051(2) 0.013(2) -0.0054(19) -0.023(2)
C5 0.067(3) 0.063(3) 0.055(2) 0.0113(19) -0.014(2) -0.014(2)
C6 0.045(2) 0.0412(19) 0.054(2) 0.0000(15) -0.0121(16) 0.0009(16)
C7 0.0308(17) 0.0398(18) 0.066(2) -0.0135(16) -0.0073(15) -0.0027(14)
O1 0.0218(12) 0.0497(15) 0.0680(17) -0.0100(12) -0.0024(10) -0.0036(10)
P1 0.0238(5) 0.0320(5) 0.0500(6) -0.0067(3) -0.0031(3) -0.0046(3)

loop_
_atom_type_symbol
_atom_type_description
_atom_type_scat_dispersion_real
_atom_type_scat_dispersion_imag
_atom_type_scat_source
C C 0.0181 0.0091 'International Tables Vol C Tables 4.2.6.8 and 6.1.1.4'
H H 0.0000 0.0000 'International Tables Vol C Tables 4.2.6.8 and 6.1.1.4'
O O 0.0492 0.0322 'International Tables Vol C Tables 4.2.6.8 and 6.1.1.4'
P P 0.2955 0.4335 'International Tables Vol C Tables 4.2.6.8 and 6.1.1.4'

loop_
_geom_angle_atom_site_label_1
_geom_angle_atom_site_label_2
_geom_angle_atom_site_label_3
_geom_angle
_geom_angle_site_symmetry_1
_geom_angle_site_symmetry_3
_geom_angle_publ_flag
C6 C1 C2 111.4(3) . . ?
C6 C1 P1 109.7(2) . . ?
C2 C1 P1 114.0(2) . . ?
C6 C1 H1 107.2 . . ?
C2 C1 H1 107.2 . . ?
P1 C1 H1 107.2 . . ?
C3 C2 C1 110.8(3) . . ?
C3 C2 P1 109.4(2) . 2_666 ?
C1 C2 P1 113.9(2) . 2_666 ?
C3 C2 H2 107.5 . . ?
C1 C2 H2 107.5 . . ?
P1 C2 H2 107.5 2_666 . ?
C4 C3 C2 111.6(4) . . ?
C4 C3 H3A 109.3 . . ?
C2 C3 H3A 109.3 . . ?
C4 C3 H3B 109.3 . . ?
C2 C3 H3B 109.3 . . ?
H3A C3 H3B 108.0 . . ?
C5 C4 C3 110.9(4) . . ?
C5 C4 H4A 109.5 . . ?
C3 C4 H4A 109.5 . . ?
C5 C4 H4B 109.5 . . ?
C3 C4 H4B 109.5 . . ?
H4A C4 H4B 108.1 . . ?
C4 C5 C6 110.8(3) . . ?
C4 C5 H5A 109.5 . . ?
C6 C5 H5A 109.5 . . ?
C4 C5 H5B 109.5 . . ?
C6 C5 H5B 109.5 . . ?
H5A C5 H5B 108.1 . . ?
C5 C6 C1 111.8(3) . . ?
C5 C6 H6A 109.3 . . ?
C1 C6 H6A 109.3 . . ?
C5 C6 H6B 109.3 . . ?
C1 C6 H6B 109.3 . . ?
H6A C6 H6B 107.9 . . ?
P1 C7 H7A 109.5 . . ?
P1 C7 H7B 109.5 . . ?
H7A C7 H7B 109.5 . . ?
P1 C7 H7C 109.5 . . ?
H7A C7 H7C 109.5 . . ?
H7B C7 H7C 109.5 . . ?
O1 P1 C7 111.80(16) . . ?
O1 P1 C2 112.10(16) . 2_666 ?
C7 P1 C2 107.78(16) . 2_666 ?
O1 P1 C1 111.77(15) . . ?
C7 P1 C1 107.53(17) . . ?
C2 P1 C1 105.52(14) 2_666 . ?

loop_
_geom_bond_atom_site_label_1
_geom_bond_atom_site_label_2
_geom_bond_distance
_geom_bond_site_symmetry_2
_geom_bond_publ_flag
C1 C6 1.533(5) . ?
C1 C2 1.552(4) . ?
C1 P1 1.824(3) . ?
C1 H1 0.9800 . ?
C2 C3 1.539(5) . ?
C2 P1 1.824(3) 2_666 ?
C2 H2 0.9800 . ?
C3 C4 1.524(6) . ?
C3 H3A 0.9700 . ?
C3 H3B 0.9700 . ?
C4 C5 1.518(6) . ?
C4 H4A 0.9700 . ?
C4 H4B 0.9700 . ?
C5 C6 1.525(6) . ?
C5 H5A 0.9700 . ?
C5 H5B 0.9700 . ?
C6 H6A 0.9700 . ?
C6 H6B 0.9700 . ?
C7 P1 1.797(4) . ?
C7 H7A 0.9600 . ?
C7 H7B 0.9600 . ?
C7 H7C 0.9600 . ?
O1 P1 1.492(2) . ?

loop_
_geom_torsion_atom_site_label_1
_geom_torsion_atom_site_label_2
_geom_torsion_atom_site_label_3
_geom_torsion_atom_site_label_4
_geom_torsion
_geom_torsion_site_symmetry_1
_geom_torsion_site_symmetry_2
_geom_torsion_site_symmetry_3
_geom_torsion_site_symmetry_4
_geom_torsion_publ_flag
C6 C1 C2 C3 -52.6(4) . . . . ?
P1 C1 C2 C3 -177.4(3) . . . . ?
C6 C1 C2 P1 -176.4(2) . . . 2_666 ?
P1 C1 C2 P1 58.8(3) . . . 2_666 ?
C1 C2 C3 C4 54.4(4) . . . . ?
P1 C2 C3 C4 -179.3(3) 2_666 . . . ?
C2 C3 C4 C5 -57.2(5) . . . . ?
C3 C4 C5 C6 57.8(5) . . . . ?
C4 C5 C6 C1 -56.6(5) . . . . ?
C2 C1 C6 C5 54.1(4) . . . . ?
P1 C1 C6 C5 -178.8(3) . . . . ?
C6 C1 P1 O1 58.0(3) . . . . ?
C2 C1 P1 O1 -176.4(2) . . . . ?
C6 C1 P1 C7 -65.1(3) . . . . ?
C2 C1 P1 C7 60.6(3) . . . . ?
C6 C1 P1 C2 -179.9(2) . . . 2_666 ?
C2 C1 P1 C2 -54.3(3) . . . 2_666 ?
